data_1533862
loop_
_publ_author_name
'Viciu, L.'
'Golub, V.O.'
'Wiley, J.B.'

_publ_section_title
;
 Structural, thermal and magnetic characterization of the manganese
 oxyhalide layered perovskite, (Mn Cl) La Nb2 O7
;
_journal_name_full 'Journal of Solid State Chemistry'
_journal_page_first 88
_journal_page_last 93
_journal_volume 175
_journal_year 2003
_chemical_formula_sum 'Cl0.92 La Mn0.97 Nb2 O7'
_chemical_name_systematic '(Mn0.97 Cl0.92) La (Nb2 O7)'
_space_group_IT_number 123
_symmetry_space_group_name_Hall '-P 4 2'
_symmetry_space_group_name_H-M 'P 4/m m m'
_cell_angle_alpha 90
_cell_angle_beta 90
_cell_angle_gamma 90
_cell_formula_units_Z 1
_cell_length_a 3.9
_cell_length_b 3.9
_cell_length_c 12.019
_cell_volume 182.809
_citation_journal_id_ASTM JSSCBI
_cod_data_source_file Viciu_JSSCBI_2003_216.cif
_cod_data_source_block Cl0.92La1Mn0.97Nb2O7
_cod_original_formula_sum 'Cl0.92 La1 Mn0.97 Nb2 O7'
_cod_database_code 1533862

loop_
_symmetry_equiv_pos_as_xyz
x,y,z
-y,x,z
-x,-y,z
y,-x,z
x,-y,-z
y,x,-z
-x,y,-z
-y,-x,-z
-x,-y,-z
y,-x,-z
x,y,-z
-y,x,-z
-x,y,z
-y,-x,z
x,-y,z
y,x,z

loop_
_atom_site_label
_atom_site_type_symbol
_atom_site_fract_x
_atom_site_fract_y
_atom_site_fract_z
_atom_site_occupancy
_atom_site_U_iso_or_equiv
Cl1 Cl-1 0 0 0.5 0.92 0.0
La1 La+3 0 0 0 1 0.0
O3 O-2 0.5 0.5 0 1 0.0
Nb1 Nb+5 0.5 0.5 0.1894 1 0.0
Mn1 Mn+2 0.5 0.5 0.5 0.969 0.0
O1 O-2 0 0.5 0.1655 1 0.0
O2 O-2 0.5 0.5 0.3179 1 0.0
